data_7122877
loop_
_publ_author_name
'Liu, Rai-Shung'
'Hsieh, Hsiang-Chu'
'Tan, Kuo-Chen'
'Kulandai Raj, Antony Sekar'

_publ_section_title
;
 Gold-catalyzed [4+1]-Annulation Reactions between Anthranils and
 4-Methoxy-1,2-dienyl-5-ynes Involving a 1,2-Allene Shift
;
_journal_name_full 'Chemical Communications'
_journal_paper_doi 10.1039/C8CC09082C
_journal_year 2019
_chemical_formula_moiety 'C19 H15 N O2'
_chemical_formula_sum 'C19 H15 N O2'
_chemical_formula_weight 289.32
_chemical_name_systematic
;
 ?
;
_space_group_IT_number 14
_symmetry_cell_setting monoclinic
_symmetry_space_group_name_Hall '-P 2ybc'
_symmetry_space_group_name_H-M 'P 1 21/c 1'
_atom_sites_solution_hydrogens geom
_atom_sites_solution_primary direct
_atom_sites_solution_secondary difmap
_audit_creation_method SHELXL-97
_audit_update_record
;
2018-08-24 deposited with the CCDC.
2019-01-17 downloaded from the CCDC.
;
_cell_angle_alpha 90.00
_cell_angle_beta 111.856(3)
_cell_angle_gamma 90.00
_cell_formula_units_Z 4
_cell_length_a 10.2847(12)
_cell_length_b 16.3302(19)
_cell_length_c 9.0650(9)
_cell_measurement_reflns_used 4104
_cell_measurement_temperature 200(2)
_cell_measurement_theta_max 24.051
_cell_measurement_theta_min 2.469
_cell_volume 1413.0(3)
_computing_molecular_graphics 'Ortep-3 for Windows (Farrugia, 1997)'
_computing_publication_material 'WinGX publication routines (Farrugia, 1999)'
_computing_structure_refinement 'SHELXL-97 (Sheldrick, 1997)'
_computing_structure_solution 'SHELXS-86 (Sheldrick, 1986)'
_diffrn_ambient_temperature 200(2)
_diffrn_measured_fraction_theta_full 0.987
_diffrn_measured_fraction_theta_max 0.987
_diffrn_measurement_device_type 'D8 Venture'
_diffrn_radiation_monochromator graphite
_diffrn_radiation_source 'fine-focus sealed tube'
_diffrn_radiation_type MoK\a
_diffrn_radiation_wavelength 0.71073
_diffrn_reflns_av_R_equivalents 0.0704
_diffrn_reflns_av_sigmaI/netI 0.0510
_diffrn_reflns_limit_h_max 12
_diffrn_reflns_limit_h_min -12
_diffrn_reflns_limit_k_max 19
_diffrn_reflns_limit_k_min -19
_diffrn_reflns_limit_l_max 10
_diffrn_reflns_limit_l_min -10
_diffrn_reflns_number 14688
_diffrn_reflns_theta_full 25.15
_diffrn_reflns_theta_max 25.15
_diffrn_reflns_theta_min 2.47
_exptl_absorpt_coefficient_mu 0.088
_exptl_absorpt_correction_T_max 0.9974
_exptl_absorpt_correction_T_min 0.9869
_exptl_absorpt_correction_type multi-scan
_exptl_absorpt_process_details SADABS
_exptl_crystal_colour colorless
_exptl_crystal_density_diffrn 1.360
_exptl_crystal_density_method 'not measured'
_exptl_crystal_description prism
_exptl_crystal_F_000 608
_exptl_crystal_size_max 0.15
_exptl_crystal_size_mid 0.14
_exptl_crystal_size_min 0.03
_refine_diff_density_max 0.960
_refine_diff_density_min -0.226
_refine_diff_density_rms 0.055
_refine_ls_extinction_coef 0.026(3)
_refine_ls_extinction_expression Fc^*^=kFc[1+0.001xFc^2^\l^3^/sin(2\q)]^-1/4^
_refine_ls_extinction_method SHELXL
_refine_ls_goodness_of_fit_ref 1.080
_refine_ls_hydrogen_treatment constr
_refine_ls_matrix_type full
_refine_ls_number_parameters 200
_refine_ls_number_reflns 2503
_refine_ls_number_restraints 0
_refine_ls_restrained_S_all 1.080
_refine_ls_R_factor_all 0.1011
_refine_ls_R_factor_gt 0.0679
_refine_ls_shift/su_max 0.000
_refine_ls_shift/su_mean 0.000
_refine_ls_structure_factor_coef Fsqd
_refine_ls_weighting_details 'calc w=1/[\s^2^(Fo^2^)+(0.0446P)^2^+2.1532P] where P=(Fo^2^+2Fc^2^)/3'
_refine_ls_weighting_scheme calc
_refine_ls_wR_factor_gt 0.1451
_refine_ls_wR_factor_ref 0.1621
_reflns_number_gt 1830
_reflns_number_total 2503
_reflns_threshold_expression >2sigma(I)
_cod_data_source_file c8cc09082c2.cif
_cod_data_source_block d19507a
_cod_original_sg_symbol_H-M 'P 21/c'
_cod_database_code 7122877

loop_
_symmetry_equiv_pos_as_xyz
'x, y, z'
'-x, y+1/2, -z+1/2'
'-x, -y, -z'
'x, -y-1/2, z-1/2'

loop_
_atom_site_label
_atom_site_type_symbol
_atom_site_fract_x
_atom_site_fract_y
_atom_site_fract_z
_atom_site_U_iso_or_equiv
_atom_site_adp_type
_atom_site_occupancy
_atom_site_symmetry_multiplicity
_atom_site_calc_flag
_atom_site_refinement_flags
C1 C 0.8755(4) 0.4058(2) 0.1398(4) 0.0368(8) Uani 1 1 d .
H1 H 0.9637 0.3935 0.2202 0.044 Uiso 1 1 calc R
C2 C 0.7532(3) 0.39695(19) 0.1788(4) 0.0317(8) Uani 1 1 d .
C3 C 0.7553(3) 0.37932(19) 0.3295(4) 0.0301(7) Uani 1 1 d .
C4 C 0.8782(3) 0.35864(19) 0.4727(3) 0.0290(7) Uani 1 1 d .
C5 C 0.9468(3) 0.2855(2) 0.4755(4) 0.0357(8) Uani 1 1 d .
H5 H 0.9142 0.2504 0.3855 0.043 Uiso 1 1 calc R
C6 C 1.0620(4) 0.2626(2) 0.6069(4) 0.0413(9) Uani 1 1 d .
H6 H 1.1087 0.2124 0.6066 0.050 Uiso 1 1 calc R
C7 C 1.1087(4) 0.3127(2) 0.7380(4) 0.0412(9) Uani 1 1 d .
H7 H 1.1869 0.2969 0.8293 0.049 Uiso 1 1 calc R
C8 C 1.0421(4) 0.3856(2) 0.7369(4) 0.0487(10) Uani 1 1 d .
H8 H 1.0747 0.4203 0.8274 0.058 Uiso 1 1 calc R
C9 C 0.9274(4) 0.4090(2) 0.6043(4) 0.0427(9) Uani 1 1 d .
H9 H 0.8826 0.4599 0.6041 0.051 Uiso 1 1 calc R
C10 C 0.5588(3) 0.36763(18) 0.4380(3) 0.0287(7) Uani 1 1 d .
C11 C 0.6299(4) 0.3234(2) 0.5757(4) 0.0349(8) Uani 1 1 d .
H11 H 0.7201 0.3015 0.5938 0.042 Uiso 1 1 calc R
C12 C 0.5684(4) 0.3115(2) 0.6856(4) 0.0381(8) Uani 1 1 d .
H12 H 0.6182 0.2831 0.7815 0.046 Uiso 1 1 calc R
C13 C 0.4358(4) 0.3405(2) 0.6580(4) 0.0413(9) Uani 1 1 d .
H13 H 0.3941 0.3317 0.7342 0.050 Uiso 1 1 calc R
C14 C 0.3634(4) 0.3825(2) 0.5188(4) 0.0416(9) Uani 1 1 d .
H14 H 0.2712 0.4015 0.4994 0.050 Uiso 1 1 calc R
C15 C 0.4233(3) 0.3971(2) 0.4076(4) 0.0323(8) Uani 1 1 d .
C16 C 0.3466(3) 0.4444(2) 0.2563(4) 0.0398(9) Uani 1 1 d .
H16 H 0.3839 0.5016 0.2689 0.048 Uiso 1 1 calc R
C17 C 0.3772(3) 0.4025(2) 0.1219(4) 0.0350(8) Uani 1 1 d .
H17A H 0.3394 0.3460 0.1068 0.042 Uiso 1 1 calc R
H17B H 0.3314 0.4329 0.0214 0.042 Uiso 1 1 calc R
C18 C 0.5302(3) 0.40037(19) 0.1628(3) 0.0312(8) Uani 1 1 d .
C19 C 0.6110(3) 0.40996(19) 0.0761(4) 0.0332(8) Uani 1 1 d .
H19 H 0.5790 0.4230 -0.0338 0.040 Uiso 1 1 calc R
N1 N 0.6176(3) 0.38249(15) 0.3196(3) 0.0288(6) Uani 1 1 d .
O1 O 0.8745(3) 0.42809(16) 0.0106(3) 0.0493(7) Uani 1 1 d .
H1A H 0.1550 0.4948 0.1431 0.059 Uiso 1 1 d R
O2 O 0.2031(3) 0.44720(18) 0.2269(3) 0.0557(8) Uani 1 1 d .

loop_
_atom_site_aniso_label
_atom_site_aniso_U_11
_atom_site_aniso_U_22
_atom_site_aniso_U_33
_atom_site_aniso_U_23
_atom_site_aniso_U_13
_atom_site_aniso_U_12
C1 0.041(2) 0.0373(19) 0.0365(19) 0.0043(14) 0.0189(15) 0.0040(15)
C2 0.0325(18) 0.0330(18) 0.0287(17) 0.0009(13) 0.0104(14) 0.0019(14)
C3 0.0299(18) 0.0292(17) 0.0307(17) -0.0006(13) 0.0107(14) 0.0020(14)
C4 0.0291(18) 0.0322(17) 0.0254(16) 0.0015(12) 0.0096(13) 0.0003(13)
C5 0.0352(19) 0.0399(19) 0.0311(17) -0.0058(14) 0.0111(15) 0.0030(15)
C6 0.035(2) 0.047(2) 0.042(2) 0.0045(16) 0.0137(16) 0.0106(16)
C7 0.034(2) 0.057(2) 0.0293(18) 0.0085(16) 0.0071(15) -0.0025(17)
C8 0.052(2) 0.051(2) 0.0326(19) -0.0058(16) 0.0033(17) -0.0057(19)
C9 0.048(2) 0.0361(19) 0.038(2) -0.0054(15) 0.0095(16) 0.0026(16)
C10 0.0303(18) 0.0306(17) 0.0253(16) -0.0001(12) 0.0107(13) 0.0002(13)
C11 0.0351(19) 0.0383(19) 0.0303(17) 0.0076(14) 0.0109(14) 0.0077(15)
C12 0.044(2) 0.0396(19) 0.0316(18) 0.0095(14) 0.0148(16) 0.0030(16)
C13 0.041(2) 0.051(2) 0.0347(19) 0.0029(15) 0.0167(16) -0.0046(17)
C14 0.034(2) 0.055(2) 0.0355(19) 0.0021(16) 0.0126(15) 0.0017(17)
C15 0.0302(18) 0.0380(18) 0.0270(16) 0.0009(13) 0.0085(13) 0.0033(14)
C16 0.0236(18) 0.062(2) 0.0308(18) 0.0058(15) 0.0067(14) 0.0062(16)
C17 0.0321(19) 0.044(2) 0.0243(16) 0.0037(14) 0.0047(13) 0.0008(15)
C18 0.0296(18) 0.0345(18) 0.0263(16) 0.0021(13) 0.0066(13) 0.0021(14)
C19 0.038(2) 0.0370(18) 0.0242(16) 0.0029(13) 0.0115(14) 0.0032(15)
N1 0.0303(15) 0.0317(14) 0.0233(13) 0.0030(10) 0.0086(11) 0.0011(11)
O1 0.0535(17) 0.0603(17) 0.0423(15) 0.0151(12) 0.0271(12) 0.0083(13)
O2 0.0397(16) 0.0726(19) 0.0532(16) 0.0129(13) 0.0155(13) 0.0091(13)

loop_
_atom_type_symbol
_atom_type_description
_atom_type_scat_dispersion_real
_atom_type_scat_dispersion_imag
_atom_type_scat_source
C C 0.0033 0.0016 'International Tables Vol C Tables 4.2.6.8 and 6.1.1.4'
H H 0.0000 0.0000 'International Tables Vol C Tables 4.2.6.8 and 6.1.1.4'
N N 0.0061 0.0033 'International Tables Vol C Tables 4.2.6.8 and 6.1.1.4'
O O 0.0106 0.0060 'International Tables Vol C Tables 4.2.6.8 and 6.1.1.4'

loop_
_geom_angle_atom_site_label_1
_geom_angle_atom_site_label_2
_geom_angle_atom_site_label_3
_geom_angle
O1 C1 C2 124.8(3)
O1 C1 H1 117.6
C2 C1 H1 117.6
C3 C2 C19 108.0(3)
C3 C2 C1 124.7(3)
C19 C2 C1 127.1(3)
N1 C3 C2 106.7(3)
N1 C3 C4 125.9(3)
C2 C3 C4 127.4(3)
C9 C4 C5 118.6(3)
C9 C4 C3 122.9(3)
C5 C4 C3 118.6(3)
C6 C5 C4 121.1(3)
C6 C5 H5 119.4
C4 C5 H5 119.4
C7 C6 C5 119.7(3)
C7 C6 H6 120.1
C5 C6 H6 120.1
C8 C7 C6 119.8(3)
C8 C7 H7 120.1
C6 C7 H7 120.1
C7 C8 C9 120.4(3)
C7 C8 H8 119.8
C9 C8 H8 119.8
C4 C9 C8 120.3(3)
C4 C9 H9 119.8
C8 C9 H9 119.8
C11 C10 C15 120.5(3)
C11 C10 N1 122.1(3)
C15 C10 N1 117.4(3)
C12 C11 C10 119.5(3)
C12 C11 H11 120.3
C10 C11 H11 120.3
C13 C12 C11 120.7(3)
C13 C12 H12 119.6
C11 C12 H12 119.6
C12 C13 C14 119.8(3)
C12 C13 H13 120.1
C14 C13 H13 120.1
C15 C14 C13 121.0(3)
C15 C14 H14 119.5
C13 C14 H14 119.5
C14 C15 C10 118.5(3)
C14 C15 C16 121.7(3)
C10 C15 C16 119.9(3)
O2 C16 C15 110.3(3)
O2 C16 C17 112.2(3)
C15 C16 C17 107.5(3)
O2 C16 H16 108.9
C15 C16 H16 108.9
C17 C16 H16 108.9
C18 C17 C16 109.1(3)
C18 C17 H17A 109.9
C16 C17 H17A 109.9
C18 C17 H17B 109.9
C16 C17 H17B 109.9
H17A C17 H17B 108.3
C19 C18 N1 108.2(3)
C19 C18 C17 132.9(3)
N1 C18 C17 118.8(3)
C18 C19 C2 107.9(3)
C18 C19 H19 126.1
C2 C19 H19 126.1
C3 N1 C18 109.2(2)
C3 N1 C10 130.5(2)
C18 N1 C10 120.3(3)
C16 O2 H1A 109.6

loop_
_geom_bond_atom_site_label_1
_geom_bond_atom_site_label_2
_geom_bond_distance
C1 O1 1.222(4)
C1 C2 1.435(5)
C1 H1 0.9500
C2 C3 1.388(4)
C2 C19 1.427(4)
C3 N1 1.386(4)
C3 C4 1.475(4)
C4 C9 1.380(4)
C4 C5 1.383(4)
C5 C6 1.383(5)
C5 H5 0.9500
C6 C7 1.374(5)
C6 H6 0.9500
C7 C8 1.372(5)
C7 H7 0.9500
C8 C9 1.388(5)
C8 H8 0.9500
C9 H9 0.9500
C10 C11 1.391(4)
C10 C15 1.402(4)
C10 N1 1.436(4)
C11 C12 1.378(4)
C11 H11 0.9500
C12 C13 1.375(5)
C12 H12 0.9500
C13 C14 1.384(5)
C13 H13 0.9500
C14 C15 1.384(5)
C14 H14 0.9500
C15 C16 1.514(4)
C16 O2 1.399(4)
C16 C17 1.529(5)
C16 H16 1.0000
C17 C18 1.476(4)
C17 H17A 0.9900
C17 H17B 0.9900
C18 C19 1.349(4)
C18 N1 1.401(4)
C19 H19 0.9500
O2 H1A 1.0707
